data_7048764
loop_
_publ_author_name
'Ma, Meimei'
'Wang, Huanhuan'
'Wang, Juju'
'Shen, Lingyi'
'Zhao, Yanxia'
'Xu, Wen-Hua'
'Wu, Biao'
'Yang, Xiao-Juan'

_publ_section_title
;
 Mg-Mg-bonded compounds with N,N'-dipp-substituted phenanthrene-diamido
 and o-phenylene-diamino ligands.
;
_journal_issue 7
_journal_name_full 'Dalton transactions (Cambridge, England : 2003)'
_journal_page_first 2295
_journal_page_last 2299
_journal_paper_doi 10.1039/c9dt00028c
_journal_volume 48
_journal_year 2019
_chemical_formula_sum 'C110 H174 Li2 Mg2 N6 O12'
_chemical_formula_weight 1835.04
_space_group_crystal_system triclinic
_space_group_IT_number 2
_space_group_name_Hall '-P 1'
_space_group_name_H-M_alt 'P -1'
_symmetry_space_group_name_Hall '-P 1'
_symmetry_space_group_name_H-M 'P -1'
_atom_sites_solution_hydrogens geom
_atom_sites_solution_primary direct
_atom_sites_solution_secondary difmap
_audit_creation_method SHELXL-2014/7
_audit_update_record
;
2017-12-26 deposited with the CCDC.
2019-01-18 downloaded from the CCDC.
;
_cell_angle_alpha 80.066(2)
_cell_angle_beta 81.603(2)
_cell_angle_gamma 84.333(2)
_cell_formula_units_Z 1
_cell_length_a 12.575(2)
_cell_length_b 12.681(2)
_cell_length_c 17.464(3)
_cell_measurement_reflns_used 8250
_cell_measurement_temperature 123(2)
_cell_measurement_theta_max 25.10
_cell_measurement_theta_min 2.23
_cell_volume 2706.0(8)
_computing_cell_refinement 'Bruker SMART'
_computing_data_collection 'Bruker SMART APEX II'
_computing_data_reduction 'Bruker SAINT'
_computing_molecular_graphics SHELXTL
_computing_publication_material SHELXTL
_computing_structure_refinement 'SHELXL-2014/7 (Sheldrick, 2014)'
_computing_structure_solution 'SHELXL-2014/7 (Sheldrick, 2014)'
_diffrn_ambient_temperature 123(2)
_diffrn_detector_area_resol_mean 'fine-focus sealed tube'
_diffrn_measured_fraction_theta_full 0.960
_diffrn_measured_fraction_theta_max 0.960
_diffrn_measurement_device_type 'Bruker APEX II area detector'
_diffrn_measurement_method '\w scan'
_diffrn_radiation_type MoK\a
_diffrn_radiation_wavelength 0.71073
_diffrn_reflns_av_R_equivalents 0.0406
_diffrn_reflns_av_unetI/netI 0.0678
_diffrn_reflns_Laue_measured_fraction_full 0.960
_diffrn_reflns_Laue_measured_fraction_max 0.960
_diffrn_reflns_limit_h_max 14
_diffrn_reflns_limit_h_min -15
_diffrn_reflns_limit_k_max 12
_diffrn_reflns_limit_k_min -15
_diffrn_reflns_limit_l_max 20
_diffrn_reflns_limit_l_min -20
_diffrn_reflns_number 16841
_diffrn_reflns_point_group_measured_fraction_full 0.960
_diffrn_reflns_point_group_measured_fraction_max 0.960
_diffrn_reflns_theta_full 25.108
_diffrn_reflns_theta_max 25.108
_diffrn_reflns_theta_min 1.635
_exptl_absorpt_coefficient_mu 0.082
_exptl_absorpt_correction_type multi-scan
_exptl_absorpt_process_details SADABS
_exptl_crystal_colour yellow
_exptl_crystal_density_diffrn 1.126
_exptl_crystal_density_meas ?
_exptl_crystal_description block
_exptl_crystal_F_000 1002
_exptl_crystal_size_max 0.300
_exptl_crystal_size_mid 0.250
_exptl_crystal_size_min 0.250
_exptl_transmission_factor_max 0.7452
_exptl_transmission_factor_min 0.5026
_refine_diff_density_max 0.628
_refine_diff_density_min -0.576
_refine_diff_density_rms 0.066
_refine_ls_extinction_method none
_refine_ls_goodness_of_fit_ref 1.028
_refine_ls_hydrogen_treatment constr
_refine_ls_matrix_type full
_refine_ls_number_parameters 606
_refine_ls_number_reflns 9244
_refine_ls_number_restraints 0
_refine_ls_restrained_S_all 1.028
_refine_ls_R_factor_all 0.0889
_refine_ls_R_factor_gt 0.0710
_refine_ls_shift/su_max 0.001
_refine_ls_shift/su_mean 0.000
_refine_ls_structure_factor_coef Fsqd
_refine_ls_weighting_details 'w=1/[\s^2^(Fo^2^)+(0.0200P)^2^+5.6251P] where P=(Fo^2^+2Fc^2^)/3'
_refine_ls_weighting_scheme calc
_refine_ls_wR_factor_gt 0.1629
_refine_ls_wR_factor_ref 0.1729
_reflns_Friedel_coverage 0.000
_reflns_number_gt 7118
_reflns_number_total 9244
_reflns_threshold_expression 'I > 2\s(I)'
_cod_data_source_file c9dt00028c2.cif
_cod_data_source_block 4
_cod_depositor_comments
;
The following automatic conversions were performed:

'_exptl_absorpt_correction_type' value 'Multi-scan' changed to
'multi-scan' according to
/home/data/users/saulius/crontab/automatic-downloads/rss-feeds/RSC/lib/dictionaries/cif_core.dic
dictionary named 'cif_core.dic' version 2.4.2 from 2011-04-26.

'_exptl_crystal_density_meas' value 'not measured' was changed to '?'
- the value is perceived as not measured.

Automatic conversion script
Id: cif_fix_values 4973 2017-02-22 13:04:09Z antanas 

 Adding full bibliography for 7048761--7048764.cif.
;
_cod_original_cell_volume 2706.1(9)
_cod_database_code 7048764
_shelx_shelxl_version_number 2014/7
_shelx_space_group_comment
;
The symmetry employed for this shelxl refinement is uniquely defined
by the following loop, which should always be used as a source of
symmetry information in preference to the above space-group names.
They are only intended as comments.
;
_shelx_estimated_absorpt_t_min 0.976
_shelx_estimated_absorpt_t_max 0.980

loop_
_space_group_symop_operation_xyz
'x, y, z'
'-x, -y, -z'

loop_
_atom_site_label
_atom_site_type_symbol
_atom_site_fract_x
_atom_site_fract_y
_atom_site_fract_z
_atom_site_U_iso_or_equiv
_atom_site_adp_type
_atom_site_occupancy
_atom_site_site_symmetry_order
_atom_site_calc_flag
_atom_site_refinement_flags_posn
_atom_site_refinement_flags_adp
Mg1 Mg 0.61383(7) 0.61529(7) 0.37407(5) 0.0149(2) Uani 1 1 d . .
Li1 Li 0.2666(4) 0.1995(4) 0.2294(3) 0.0310(11) Uani 1 1 d . .
O1 O 0.62464(14) 0.47295(14) 0.44185(10) 0.0175(4) Uani 1 1 d . .
O2 O 0.20016(19) 0.29789(19) 0.14992(14) 0.0416(6) Uani 1 1 d . .
O3 O 0.39253(19) 0.1178(2) 0.18722(13) 0.0432(6) Uani 1 1 d . .
O4 O 0.30771(18) 0.28508(18) 0.29856(13) 0.0350(5) Uani 1 1 d . .
O5 O 0.15805(19) 0.1023(2) 0.27731(17) 0.0503(7) Uani 1 1 d . .
O6 O 0.8854(4) 0.1882(5) 0.9164(3) 0.1269(19) Uani 1 1 d . .
N1 N 0.62967(17) 0.62807(18) 0.25580(12) 0.0187(5) Uani 1 1 d . .
N2 N 0.72751(17) 0.72303(17) 0.35306(12) 0.0158(5) Uani 1 1 d . .
N3 N 0.46747(16) 0.63031(17) 0.45018(12) 0.0151(4) Uani 1 1 d . .
C1 C 0.6925(2) 0.7128(2) 0.22130(15) 0.0182(6) Uani 1 1 d . .
C2 C 0.7454(2) 0.7613(2) 0.27281(15) 0.0165(5) Uani 1 1 d . .
C3 C 0.8145(2) 0.8422(2) 0.23916(16) 0.0223(6) Uani 1 1 d . .
H3 H 0.8527 0.8723 0.2722 0.027 Uiso 1 1 calc R U
C4 C 0.8289(2) 0.8797(2) 0.15862(17) 0.0274(7) Uani 1 1 d . .
H4 H 0.8745 0.9362 0.1378 0.033 Uiso 1 1 calc R U
C5 C 0.7772(2) 0.8349(2) 0.10951(17) 0.0288(7) Uani 1 1 d . .
H5 H 0.7866 0.8602 0.0547 0.035 Uiso 1 1 calc R U
C6 C 0.7104(2) 0.7517(2) 0.14104(16) 0.0254(6) Uani 1 1 d . .
H6 H 0.6759 0.7205 0.1065 0.030 Uiso 1 1 calc R U
C7 C 0.5979(2) 0.5666(2) 0.20348(15) 0.0221(6) Uani 1 1 d . .
C8 C 0.6556(2) 0.4680(2) 0.19237(16) 0.0269(6) Uani 1 1 d . .
C9 C 0.6246(3) 0.4087(3) 0.14002(18) 0.0342(7) Uani 1 1 d . .
H9 H 0.6641 0.3428 0.1320 0.041 Uiso 1 1 calc R U
C10 C 0.5379(3) 0.4439(3) 0.09971(18) 0.0373(8) Uani 1 1 d . .
H10 H 0.5177 0.4025 0.0644 0.045 Uiso 1 1 calc R U
C11 C 0.4807(3) 0.5397(3) 0.11117(17) 0.0331(7) Uani 1 1 d . .
H11 H 0.4208 0.5636 0.0836 0.040 Uiso 1 1 calc R U
C12 C 0.5088(2) 0.6021(2) 0.16218(16) 0.0257(6) Uani 1 1 d . .
C13 C 0.4418(2) 0.7060(3) 0.17378(17) 0.0285(7) Uani 1 1 d . .
H13 H 0.4793 0.7440 0.2065 0.034 Uiso 1 1 calc R U
C14 C 0.4294(3) 0.7816(3) 0.0966(2) 0.0426(9) Uani 1 1 d . .
H14A H 0.5008 0.7981 0.0689 0.064 Uiso 1 1 calc R U
H14B H 0.3882 0.8482 0.1077 0.064 Uiso 1 1 calc R U
H14C H 0.3912 0.7469 0.0639 0.064 Uiso 1 1 calc R U
C15 C 0.3302(3) 0.6818(3) 0.2188(2) 0.0378(8) Uani 1 1 d . .
H15A H 0.2907 0.6467 0.1871 0.057 Uiso 1 1 calc R U
H15B H 0.2900 0.7490 0.2295 0.057 Uiso 1 1 calc R U
H15C H 0.3388 0.6343 0.2684 0.057 Uiso 1 1 calc R U
C16 C 0.7540(3) 0.4280(3) 0.23319(18) 0.0310(7) Uani 1 1 d . .
H16 H 0.7472 0.4616 0.2816 0.037 Uiso 1 1 calc R U
C17 C 0.8563(3) 0.4655(3) 0.1806(2) 0.0412(8) Uani 1 1 d . .
H17A H 0.9193 0.4402 0.2076 0.062 Uiso 1 1 calc R U
H17B H 0.8515 0.5441 0.1689 0.062 Uiso 1 1 calc R U
H17C H 0.8636 0.4361 0.1315 0.062 Uiso 1 1 calc R U
C18 C 0.7652(3) 0.3063(3) 0.2581(2) 0.0446(9) Uani 1 1 d . .
H18A H 0.6959 0.2816 0.2850 0.067 Uiso 1 1 calc R U
H18B H 0.8200 0.2875 0.2938 0.067 Uiso 1 1 calc R U
H18C H 0.7868 0.2716 0.2117 0.067 Uiso 1 1 calc R U
C19 C 0.8086(2) 0.7427(2) 0.39664(15) 0.0173(5) Uani 1 1 d . .
C20 C 0.9102(2) 0.6829(2) 0.38950(15) 0.0207(6) Uani 1 1 d . .
C21 C 0.9882(2) 0.7013(2) 0.43318(17) 0.0264(6) Uani 1 1 d . .
H21 H 1.0556 0.6603 0.4292 0.032 Uiso 1 1 calc R U
C22 C 0.9706(2) 0.7772(3) 0.48217(18) 0.0308(7) Uani 1 1 d . .
H22 H 1.0259 0.7894 0.5106 0.037 Uiso 1 1 calc R U
C23 C 0.8714(2) 0.8359(2) 0.48958(17) 0.0273(6) Uani 1 1 d . .
H23 H 0.8590 0.8881 0.5235 0.033 Uiso 1 1 calc R U
C24 C 0.7895(2) 0.8193(2) 0.44786(16) 0.0203(6) Uani 1 1 d . .
C25 C 0.9345(2) 0.5975(2) 0.33736(17) 0.0231(6) Uani 1 1 d . .
H25 H 0.8725 0.6010 0.3068 0.028 Uiso 1 1 calc R U
C26 C 1.0358(3) 0.6181(3) 0.27848(19) 0.0361(8) Uani 1 1 d . .
H26A H 1.0284 0.6909 0.2488 0.054 Uiso 1 1 calc R U
H26B H 1.0453 0.5658 0.2423 0.054 Uiso 1 1 calc R U
H26C H 1.0988 0.6110 0.3066 0.054 Uiso 1 1 calc R U
C27 C 0.9427(3) 0.4854(3) 0.3865(2) 0.0359(8) Uani 1 1 d . .
H27A H 0.9991 0.4814 0.4204 0.054 Uiso 1 1 calc R U
H27B H 0.9609 0.4316 0.3517 0.054 Uiso 1 1 calc R U
H27C H 0.8735 0.4716 0.4189 0.054 Uiso 1 1 calc R U
C28 C 0.6807(2) 0.8828(2) 0.45744(16) 0.0229(6) Uani 1 1 d . .
H28 H 0.6244 0.8322 0.4576 0.027 Uiso 1 1 calc R U
C29 C 0.6560(2) 0.9277(2) 0.53408(17) 0.0286(7) Uani 1 1 d . .
H29A H 0.6656 0.8698 0.5781 0.043 Uiso 1 1 calc R U
H29B H 0.5814 0.9590 0.5397 0.043 Uiso 1 1 calc R U
H29C H 0.7051 0.9833 0.5337 0.043 Uiso 1 1 calc R U
C30 C 0.6698(2) 0.9730(2) 0.38764(17) 0.0290(7) Uani 1 1 d . .
H30A H 0.7248 1.0235 0.3848 0.043 Uiso 1 1 calc R U
H30B H 0.5980 1.0107 0.3944 0.043 Uiso 1 1 calc R U
H30C H 0.6795 0.9422 0.3391 0.043 Uiso 1 1 calc R U
C31 C 0.45435(19) 0.5447(2) 0.50276(14) 0.0140(5) Uani 1 1 d . .
C32 C 0.3863(2) 0.7241(2) 0.45188(15) 0.0184(6) Uani 1 1 d . .
C33 C 0.3835(2) 0.7698(2) 0.52761(16) 0.0255(6) Uani 1 1 d . .
H33A H 0.3648 0.7143 0.5727 0.038 Uiso 1 1 calc R U
H33B H 0.3295 0.8310 0.5285 0.038 Uiso 1 1 calc R U
H33C H 0.4546 0.7936 0.5302 0.038 Uiso 1 1 calc R U
C34 C 0.2738(2) 0.6943(2) 0.44446(18) 0.0249(6) Uani 1 1 d . .
H34A H 0.2771 0.6597 0.3980 0.037 Uiso 1 1 calc R U
H34B H 0.2247 0.7594 0.4392 0.037 Uiso 1 1 calc R U
H34C H 0.2473 0.6448 0.4914 0.037 Uiso 1 1 calc R U
C35 C 0.4221(2) 0.8077(2) 0.38108(16) 0.0220(6) Uani 1 1 d . .
H35A H 0.4939 0.8282 0.3852 0.033 Uiso 1 1 calc R U
H35B H 0.3708 0.8712 0.3797 0.033 Uiso 1 1 calc R U
H35C H 0.4245 0.7772 0.3329 0.033 Uiso 1 1 calc R U
C36 C 0.2369(4) 0.4032(3) 0.1237(2) 0.0523(10) Uani 1 1 d . .
H40A H 0.3114 0.4059 0.1350 0.063 Uiso 1 1 calc R U
H40B H 0.1892 0.4574 0.1495 0.063 Uiso 1 1 calc R U
C37 C 0.1311(4) 0.2760(4) 0.0973(2) 0.0574(11) Uani 1 1 d . .
H37A H 0.0570 0.2675 0.1246 0.069 Uiso 1 1 calc R U
H37B H 0.1579 0.2091 0.0764 0.069 Uiso 1 1 calc R U
C38 C 0.1318(3) 0.3710(4) 0.0312(2) 0.0575(11) Uani 1 1 d . .
H38A H 0.1358 0.3472 -0.0203 0.069 Uiso 1 1 calc R U
H38B H 0.0670 0.4210 0.0389 0.069 Uiso 1 1 calc R U
C39 C 0.2324(4) 0.4223(4) 0.0375(2) 0.0650(12) Uani 1 1 d . .
H39A H 0.2967 0.3878 0.0091 0.078 Uiso 1 1 calc R U
H39B H 0.2267 0.5001 0.0165 0.078 Uiso 1 1 calc R U
C40 C 0.4651(4) 0.0453(5) 0.2307(2) 0.085(2) Uani 1 1 d . .
H44A H 0.4737 0.0732 0.2789 0.103 Uiso 1 1 calc R U
H44B H 0.4346 -0.0254 0.2466 0.103 Uiso 1 1 calc R U
C41 C 0.4383(4) 0.1308(4) 0.1077(2) 0.0587(12) Uani 1 1 d . .
H41A H 0.4465 0.2078 0.0870 0.070 Uiso 1 1 calc R U
H41B H 0.3913 0.1033 0.0760 0.070 Uiso 1 1 calc R U
C42 C 0.5455(4) 0.0694(4) 0.1035(2) 0.0680(14) Uani 1 1 d . .
H42A H 0.6028 0.1155 0.0757 0.082 Uiso 1 1 calc R U
H42B H 0.5456 0.0069 0.0764 0.082 Uiso 1 1 calc R U
C43 C 0.5609(5) 0.0337(6) 0.1880(3) 0.116(3) Uani 1 1 d . .
H43A H 0.5897 -0.0424 0.1964 0.139 Uiso 1 1 calc R U
H43B H 0.6125 0.0779 0.2032 0.139 Uiso 1 1 calc R U
C44 C 0.2323(4) 0.3540(3) 0.3409(3) 0.0660(13) Uani 1 1 d . .
H48A H 0.1740 0.3137 0.3740 0.079 Uiso 1 1 calc R U
H48B H 0.2002 0.4139 0.3051 0.079 Uiso 1 1 calc R U
C45 C 0.4162(4) 0.3113(4) 0.3011(2) 0.0692(15) Uani 1 1 d . .
H45A H 0.4581 0.2476 0.3260 0.083 Uiso 1 1 calc R U
H45B H 0.4524 0.3331 0.2472 0.083 Uiso 1 1 calc R U
C46 C 0.4124(6) 0.3973(4) 0.3452(4) 0.095(2) Uani 1 1 d . .
H46A H 0.4199 0.4670 0.3100 0.114 Uiso 1 1 calc R U
H46B H 0.4704 0.3855 0.3792 0.114 Uiso 1 1 calc R U
C47 C 0.3073(8) 0.3950(4) 0.3919(2) 0.124(3) Uani 1 1 d . .
H47A H 0.2807 0.4676 0.4031 0.149 Uiso 1 1 calc R U
H47B H 0.3104 0.3458 0.4422 0.149 Uiso 1 1 calc R U
C48 C 0.0470(3) 0.1360(4) 0.3012(3) 0.0561(11) Uani 1 1 d . .
H52A H 0.0215 0.1969 0.2630 0.067 Uiso 1 1 calc R U
H52B H 0.0386 0.1586 0.3534 0.067 Uiso 1 1 calc R U
C49 C 0.1664(4) -0.0098(4) 0.2799(5) 0.110(3) Uani 1 1 d . .
H49A H 0.1987 -0.0459 0.3270 0.132 Uiso 1 1 calc R U
H49B H 0.2130 -0.0292 0.2329 0.132 Uiso 1 1 calc R U
C50 C 0.0598(5) -0.0432(4) 0.2827(4) 0.098(2) Uani 1 1 d . .
H50A H 0.0489 -0.0586 0.2308 0.118 Uiso 1 1 calc R U
H50B H 0.0487 -0.1088 0.3219 0.118 Uiso 1 1 calc R U
C51 C -0.0132(5) 0.0433(5) 0.3040(7) 0.157(4) Uani 1 1 d . .
H51A H -0.0511 0.0227 0.3575 0.189 Uiso 1 1 calc R U
H51B H -0.0677 0.0607 0.2672 0.189 Uiso 1 1 calc R U
C52 C 0.8663(6) 0.1638(5) 1.0538(3) 0.100(2) Uani 1 1 d . .
H56A H 0.7988 0.1555 1.0906 0.120 Uiso 1 1 calc R U
H56B H 0.9272 0.1315 1.0822 0.120 Uiso 1 1 calc R U
C53 C 0.8862(8) 0.2906(5) 0.9493(5) 0.147(4) Uani 1 1 d . .
H53A H 0.9537 0.3253 0.9277 0.176 Uiso 1 1 calc R U
H53B H 0.8248 0.3408 0.9337 0.176 Uiso 1 1 calc R U
C54 C 0.8788(6) 0.2695(4) 1.0279(3) 0.0832(17) Uani 1 1 d . .
H54A H 0.8165 0.3129 1.0511 0.100 Uiso 1 1 calc R U
H54B H 0.9448 0.2894 1.0449 0.100 Uiso 1 1 calc R U
C55 C 0.8623(6) 0.1083(4) 0.9879(3) 0.0914(19) Uani 1 1 d . .
H55A H 0.7902 0.0819 0.9905 0.110 Uiso 1 1 calc R U
H55B H 0.9169 0.0464 0.9883 0.110 Uiso 1 1 calc R U

loop_
_atom_site_aniso_label
_atom_site_aniso_U_11
_atom_site_aniso_U_22
_atom_site_aniso_U_33
_atom_site_aniso_U_23
_atom_site_aniso_U_13
_atom_site_aniso_U_12
Mg1 0.0159(4) 0.0133(4) 0.0151(4) -0.0017(3) -0.0011(3) -0.0022(3)
Li1 0.031(3) 0.025(3) 0.036(3) -0.004(2) -0.003(2) -0.002(2)
O1 0.0175(9) 0.0141(9) 0.0189(9) -0.0013(7) 0.0015(7) 0.0000(7)
O2 0.0494(14) 0.0325(13) 0.0463(14) 0.0020(11) -0.0222(12) -0.0114(11)
O3 0.0432(14) 0.0464(15) 0.0308(12) 0.0041(11) 0.0020(10) 0.0143(11)
O4 0.0381(12) 0.0367(13) 0.0340(12) -0.0097(10) -0.0061(10) -0.0125(10)
O5 0.0353(13) 0.0355(14) 0.0807(19) -0.0031(13) -0.0098(13) -0.0136(11)
O6 0.111(3) 0.144(5) 0.099(3) 0.021(3) 0.005(3) 0.025(3)
N1 0.0206(11) 0.0225(12) 0.0142(11) -0.0044(9) -0.0017(9) -0.0058(9)
N2 0.0174(11) 0.0140(11) 0.0158(11) -0.0015(8) -0.0014(9) -0.0034(9)
N3 0.0147(10) 0.0131(11) 0.0184(11) -0.0047(9) -0.0025(8) -0.0012(8)
C1 0.0166(13) 0.0163(13) 0.0199(13) -0.0002(11) -0.0010(10) 0.0006(10)
C2 0.0157(12) 0.0124(13) 0.0199(13) -0.0012(10) -0.0001(10) 0.0013(10)
C3 0.0212(14) 0.0191(14) 0.0261(14) -0.0020(11) -0.0013(11) -0.0047(11)
C4 0.0275(15) 0.0231(15) 0.0274(15) 0.0037(12) 0.0040(12) -0.0071(12)
C5 0.0343(16) 0.0287(17) 0.0187(14) 0.0041(12) 0.0026(12) -0.0027(13)
C6 0.0256(15) 0.0304(16) 0.0197(14) -0.0035(12) -0.0012(11) -0.0037(12)
C7 0.0248(14) 0.0257(15) 0.0159(13) -0.0037(11) 0.0009(11) -0.0074(12)
C8 0.0325(16) 0.0292(17) 0.0200(14) -0.0075(12) 0.0011(12) -0.0073(13)
C9 0.0440(19) 0.0320(18) 0.0289(16) -0.0134(14) -0.0004(14) -0.0062(14)
C10 0.047(2) 0.043(2) 0.0280(16) -0.0168(15) -0.0029(15) -0.0178(16)
C11 0.0334(17) 0.047(2) 0.0223(15) -0.0064(14) -0.0057(13) -0.0134(15)
C12 0.0279(15) 0.0330(17) 0.0169(13) -0.0035(12) -0.0010(11) -0.0093(13)
C13 0.0281(15) 0.0343(17) 0.0248(15) -0.0035(13) -0.0084(12) -0.0051(13)
C14 0.043(2) 0.048(2) 0.0334(18) 0.0044(16) -0.0097(15) -0.0003(16)
C15 0.0326(17) 0.043(2) 0.0366(18) -0.0048(15) -0.0036(14) -0.0024(15)
C16 0.0387(17) 0.0298(17) 0.0255(15) -0.0115(13) -0.0040(13) 0.0040(14)
C17 0.0334(18) 0.048(2) 0.0423(19) -0.0081(16) -0.0075(15) -0.0003(15)
C18 0.057(2) 0.034(2) 0.0409(19) -0.0090(16) -0.0044(17) 0.0077(17)
C19 0.0179(13) 0.0171(13) 0.0162(12) 0.0001(10) -0.0009(10) -0.0055(10)
C20 0.0208(13) 0.0195(14) 0.0203(13) 0.0000(11) -0.0002(11) -0.0041(11)
C21 0.0176(13) 0.0303(17) 0.0309(15) -0.0052(13) -0.0038(12) 0.0010(12)
C22 0.0219(15) 0.0390(19) 0.0363(17) -0.0127(14) -0.0108(13) -0.0035(13)
C23 0.0278(15) 0.0282(16) 0.0296(15) -0.0131(13) -0.0047(12) -0.0038(12)
C24 0.0192(13) 0.0171(14) 0.0246(14) -0.0031(11) -0.0024(11) -0.0029(11)
C25 0.0213(14) 0.0177(14) 0.0294(15) -0.0030(12) -0.0033(12) 0.0015(11)
C26 0.0367(18) 0.0336(18) 0.0356(17) -0.0116(14) 0.0101(14) -0.0027(14)
C27 0.0442(19) 0.0218(16) 0.0390(18) -0.0042(14) 0.0015(15) 0.0000(14)
C28 0.0226(14) 0.0196(14) 0.0279(15) -0.0093(12) -0.0018(12) -0.0017(11)
C29 0.0328(16) 0.0228(16) 0.0294(16) -0.0082(12) -0.0001(13) 0.0034(13)
C30 0.0290(15) 0.0296(17) 0.0290(16) -0.0100(13) -0.0054(13) 0.0064(13)
C31 0.0148(12) 0.0142(13) 0.0142(12) -0.0044(10) -0.0022(10) -0.0033(10)
C32 0.0177(13) 0.0139(13) 0.0225(13) -0.0018(11) -0.0024(11) 0.0021(10)
C33 0.0340(16) 0.0150(14) 0.0259(15) -0.0048(11) 0.0001(12) 0.0022(12)
C34 0.0185(14) 0.0207(15) 0.0334(16) 0.0007(12) -0.0038(12) 0.0006(11)
C35 0.0246(14) 0.0147(14) 0.0254(14) 0.0004(11) -0.0048(11) 0.0006(11)
C36 0.068(3) 0.034(2) 0.054(2) 0.0037(17) -0.011(2) -0.0129(18)
C37 0.071(3) 0.063(3) 0.047(2) -0.003(2) -0.029(2) -0.020(2)
C38 0.058(2) 0.076(3) 0.0333(19) 0.0004(19) -0.0100(18) 0.010(2)
C39 0.080(3) 0.065(3) 0.046(2) 0.006(2) -0.001(2) -0.018(2)
C40 0.086(3) 0.110(4) 0.034(2) 0.013(2) 0.005(2) 0.061(3)
C41 0.066(3) 0.071(3) 0.0299(19) -0.0040(19) 0.0020(18) 0.021(2)
C42 0.061(3) 0.090(4) 0.037(2) -0.001(2) 0.0099(19) 0.028(2)
C43 0.083(4) 0.192(7) 0.043(3) 0.008(3) -0.002(3) 0.085(4)
C44 0.094(3) 0.039(2) 0.061(3) -0.024(2) 0.023(2) -0.009(2)
C45 0.074(3) 0.105(4) 0.037(2) 0.009(2) -0.017(2) -0.068(3)
C46 0.140(5) 0.035(3) 0.129(5) 0.003(3) -0.098(5) -0.009(3)
C47 0.311(10) 0.047(3) 0.024(2) -0.0094(19) 0.004(4) -0.097(5)
C48 0.042(2) 0.070(3) 0.059(2) -0.018(2) 0.0063(19) -0.018(2)
C49 0.062(3) 0.025(2) 0.240(8) 0.005(3) -0.042(4) -0.006(2)
C50 0.089(4) 0.060(3) 0.153(6) -0.005(4) -0.025(4) -0.046(3)
C51 0.050(3) 0.064(4) 0.355(14) -0.033(6) 0.000(5) -0.027(3)
C52 0.164(6) 0.078(4) 0.058(3) -0.012(3) 0.001(4) -0.034(4)
C53 0.240(10) 0.048(4) 0.172(8) 0.017(4) -0.109(8) -0.041(5)
C54 0.146(5) 0.039(3) 0.067(3) -0.022(2) -0.007(3) 0.001(3)
C55 0.151(6) 0.054(3) 0.055(3) 0.002(2) 0.012(3) 0.004(3)

loop_
_atom_type_symbol
_atom_type_description
_atom_type_scat_dispersion_real
_atom_type_scat_dispersion_imag
_atom_type_scat_source
C C 0.0033 0.0016 'International Tables Vol C Tables 4.2.6.8 and 6.1.1.4'
H H 0.0000 0.0000 'International Tables Vol C Tables 4.2.6.8 and 6.1.1.4'
N N 0.0061 0.0033 'International Tables Vol C Tables 4.2.6.8 and 6.1.1.4'
O O 0.0106 0.0060 'International Tables Vol C Tables 4.2.6.8 and 6.1.1.4'
Mg Mg 0.0486 0.0363 'International Tables Vol C Tables 4.2.6.8 and 6.1.1.4'
Li Li -0.0003 0.0001 'International Tables Vol C Tables 4.2.6.8 and 6.1.1.4'

loop_
_geom_angle_atom_site_label_1
_geom_angle_atom_site_label_2
_geom_angle_atom_site_label_3
_geom_angle
_geom_angle_site_symmetry_1
_geom_angle_site_symmetry_3
O1 Mg1 N1 121.06(9) . .
O1 Mg1 N2 125.06(9) . .
N1 Mg1 N2 84.76(9) . .
O1 Mg1 N3 81.21(8) . .
N1 Mg1 N3 126.33(9) . .
N2 Mg1 N3 124.02(9) . .
O1 Mg1 C31 24.71(7) . 2_666
N1 Mg1 C31 133.54(9) . 2_666
N2 Mg1 C31 135.92(8) . 2_666
N3 Mg1 C31 56.49(8) . 2_666
O1 Mg1 C2 140.38(8) . .
N1 Mg1 C2 57.21(8) . .
N2 Mg1 C2 27.90(8) . .
N3 Mg1 C2 134.58(9) . .
C31 Mg1 C2 161.05(8) 2_666 .
O1 Mg1 C1 138.81(8) . .
N1 Mg1 C1 27.74(8) . .
N2 Mg1 C1 57.47(8) . .
N3 Mg1 C1 135.06(8) . .
C31 Mg1 C1 159.32(8) 2_666 .
C2 Mg1 C1 29.64(8) . .
O1 Mg1 C31 56.22(7) . .
N1 Mg1 C31 136.11(9) . .
N2 Mg1 C31 135.58(9) . .
N3 Mg1 C31 24.99(8) . .
C31 Mg1 C31 31.51(10) 2_666 .
C2 Mg1 C31 156.77(8) . .
C1 Mg1 C31 156.60(8) . .
O4 Li1 O2 106.3(3) . .
O4 Li1 O3 109.2(3) . .
O2 Li1 O3 113.0(3) . .
O4 Li1 O5 114.4(3) . .
O2 Li1 O5 105.2(3) . .
O3 Li1 O5 108.9(3) . .
C31 O1 Mg1 115.21(16) 2_666 .
C37 O2 C36 109.1(3) . .
C37 O2 Li1 128.8(3) . .
C36 O2 Li1 120.6(3) . .
C41 O3 C40 107.2(3) . .
C41 O3 Li1 125.3(3) . .
C40 O3 Li1 126.9(3) . .
C44 O4 C45 109.5(3) . .
C44 O4 Li1 123.2(3) . .
C45 O4 Li1 125.6(3) . .
C49 O5 C48 108.3(3) . .
C49 O5 Li1 126.4(3) . .
C48 O5 Li1 124.1(3) . .
C55 O6 C53 102.4(5) . .
C1 N1 C7 115.9(2) . .
C1 N1 Mg1 109.73(17) . .
C7 N1 Mg1 134.22(18) . .
C2 N2 C19 115.1(2) . .
C2 N2 Mg1 109.27(16) . .
C19 N2 Mg1 132.86(16) . .
C31 N3 C32 119.6(2) . .
C31 N3 Mg1 111.56(17) . .
C32 N3 Mg1 128.74(16) . .
N1 C1 C6 125.2(3) . .
N1 C1 C2 117.0(2) . .
C6 C1 C2 117.9(2) . .
N1 C1 Mg1 42.52(12) . .
C6 C1 Mg1 166.6(2) . .
C2 C1 Mg1 74.88(14) . .
N2 C2 C3 123.7(2) . .
N2 C2 C1 118.1(2) . .
C3 C2 C1 118.1(2) . .
N2 C2 Mg1 42.83(11) . .
C3 C2 Mg1 166.2(2) . .
C1 C2 Mg1 75.48(14) . .
C4 C3 C2 122.0(3) . .
C4 C3 H3 119.0 . .
C2 C3 H3 119.0 . .
C5 C4 C3 119.9(3) . .
C5 C4 H4 120.0 . .
C3 C4 H4 120.0 . .
C4 C5 C6 119.4(3) . .
C4 C5 H5 120.3 . .
C6 C5 H5 120.3 . .
C1 C6 C5 122.6(3) . .
C1 C6 H6 118.7 . .
C5 C6 H6 118.7 . .
C8 C7 C12 119.0(3) . .
C8 C7 N1 119.7(2) . .
C12 C7 N1 121.3(3) . .
C9 C8 C7 119.3(3) . .
C9 C8 C16 119.4(3) . .
C7 C8 C16 121.2(3) . .
C10 C9 C8 121.4(3) . .
C10 C9 H9 119.3 . .
C8 C9 H9 119.3 . .
C11 C10 C9 119.3(3) . .
C11 C10 H10 120.3 . .
C9 C10 H10 120.3 . .
C10 C11 C12 121.5(3) . .
C10 C11 H11 119.2 . .
C12 C11 H11 119.2 . .
C11 C12 C7 119.4(3) . .
C11 C12 C13 119.4(3) . .
C7 C12 C13 121.2(3) . .
C12 C13 C14 113.0(3) . .
C12 C13 C15 110.3(3) . .
C14 C13 C15 110.0(3) . .
C12 C13 H13 107.8 . .
C14 C13 H13 107.8 . .
C15 C13 H13 107.8 . .
C13 C14 H14A 109.5 . .
C13 C14 H14B 109.5 . .
H14A C14 H14B 109.5 . .
C13 C14 H14C 109.5 . .
H14A C14 H14C 109.5 . .
H14B C14 H14C 109.5 . .
C13 C15 H15A 109.5 . .
C13 C15 H15B 109.5 . .
H15A C15 H15B 109.5 . .
C13 C15 H15C 109.5 . .
H15A C15 H15C 109.5 . .
H15B C15 H15C 109.5 . .
C8 C16 C18 113.8(3) . .
C8 C16 C17 110.0(3) . .
C18 C16 C17 110.0(3) . .
C8 C16 H16 107.6 . .
C18 C16 H16 107.6 . .
C17 C16 H16 107.6 . .
C16 C17 H17A 109.5 . .
C16 C17 H17B 109.5 . .
H17A C17 H17B 109.5 . .
C16 C17 H17C 109.5 . .
H17A C17 H17C 109.5 . .
H17B C17 H17C 109.5 . .
C16 C18 H18A 109.5 . .
C16 C18 H18B 109.5 . .
H18A C18 H18B 109.5 . .
C16 C18 H18C 109.5 . .
H18A C18 H18C 109.5 . .
H18B C18 H18C 109.5 . .
C24 C19 C20 119.3(2) . .
C24 C19 N2 121.3(2) . .
C20 C19 N2 119.4(2) . .
C21 C20 C19 119.1(3) . .
C21 C20 C25 119.1(2) . .
C19 C20 C25 121.8(2) . .
C22 C21 C20 121.8(3) . .
C22 C21 H21 119.1 . .
C20 C21 H21 119.1 . .
C21 C22 C23 119.4(3) . .
C21 C22 H22 120.3 . .
C23 C22 H22 120.3 . .
C22 C23 C24 121.0(3) . .
C22 C23 H23 119.5 . .
C24 C23 H23 119.5 . .
C23 C24 C19 119.3(2) . .
C23 C24 C28 120.5(3) . .
C19 C24 C28 120.2(2) . .
C20 C25 C26 111.5(2) . .
C20 C25 C27 110.8(2) . .
C26 C25 C27 111.6(2) . .
C20 C25 H25 107.6 . .
C26 C25 H25 107.6 . .
C27 C25 H25 107.6 . .
C25 C26 H26A 109.5 . .
C25 C26 H26B 109.5 . .
H26A C26 H26B 109.5 . .
C25 C26 H26C 109.5 . .
H26A C26 H26C 109.5 . .
H26B C26 H26C 109.5 . .
C25 C27 H27A 109.5 . .
C25 C27 H27B 109.5 . .
H27A C27 H27B 109.5 . .
C25 C27 H27C 109.5 . .
H27A C27 H27C 109.5 . .
H27B C27 H27C 109.5 . .
C24 C28 C29 113.8(2) . .
C24 C28 C30 111.2(2) . .
C29 C28 C30 110.2(2) . .
C24 C28 H28 107.1 . .
C29 C28 H28 107.1 . .
C30 C28 H28 107.1 . .
C28 C29 H29A 109.5 . .
C28 C29 H29B 109.5 . .
H29A C29 H29B 109.5 . .
C28 C29 H29C 109.5 . .
H29A C29 H29C 109.5 . .
H29B C29 H29C 109.5 . .
C28 C30 H30A 109.5 . .
C28 C30 H30B 109.5 . .
H30A C30 H30B 109.5 . .
C28 C30 H30C 109.5 . .
H30A C30 H30C 109.5 . .
H30B C30 H30C 109.5 . .
O1 C31 N3 128.0(2) 2_666 .
O1 C31 C31 117.1(3) 2_666 2_666
N3 C31 C31 114.9(3) . 2_666
O1 C31 Mg1 40.08(11) 2_666 2_666
N3 C31 Mg1 168.05(18) . 2_666
C31 C31 Mg1 77.03(18) 2_666 2_666
O1 C31 Mg1 171.42(18) 2_666 .
N3 C31 Mg1 43.45(12) . .
C31 C31 Mg1 71.46(17) 2_666 .
Mg1 C31 Mg1 148.49(10) 2_666 .
N3 C32 C35 106.5(2) . .
N3 C32 C33 110.0(2) . .
C35 C32 C33 110.1(2) . .
N3 C32 C34 111.9(2) . .
C35 C32 C34 108.4(2) . .
C33 C32 C34 109.8(2) . .
C32 C33 H33A 109.5 . .
C32 C33 H33B 109.5 . .
H33A C33 H33B 109.5 . .
C32 C33 H33C 109.5 . .
H33A C33 H33C 109.5 . .
H33B C33 H33C 109.5 . .
C32 C34 H34A 109.5 . .
C32 C34 H34B 109.5 . .
H34A C34 H34B 109.5 . .
C32 C34 H34C 109.5 . .
H34A C34 H34C 109.5 . .
H34B C34 H34C 109.5 . .
C32 C35 H35A 109.5 . .
C32 C35 H35B 109.5 . .
H35A C35 H35B 109.5 . .
C32 C35 H35C 109.5 . .
H35A C35 H35C 109.5 . .
H35B C35 H35C 109.5 . .
O2 C36 C39 104.2(3) . .
O2 C36 H40A 110.9 . .
C39 C36 H40A 110.9 . .
O2 C36 H40B 110.9 . .
C39 C36 H40B 110.9 . .
H40A C36 H40B 108.9 . .
O2 C37 C38 106.7(3) . .
O2 C37 H37A 110.4 . .
C38 C37 H37A 110.4 . .
O2 C37 H37B 110.4 . .
C38 C37 H37B 110.4 . .
H37A C37 H37B 108.6 . .
C39 C38 C37 102.7(3) . .
C39 C38 H38A 111.2 . .
C37 C38 H38A 111.2 . .
C39 C38 H38B 111.2 . .
C37 C38 H38B 111.2 . .
H38A C38 H38B 109.1 . .
C36 C39 C38 102.8(3) . .
C36 C39 H39A 111.2 . .
C38 C39 H39A 111.2 . .
C36 C39 H39B 111.2 . .
C38 C39 H39B 111.2 . .
H39A C39 H39B 109.1 . .
C43 C40 O3 110.9(4) . .
C43 C40 H44A 109.5 . .
O3 C40 H44A 109.5 . .
C43 C40 H44B 109.5 . .
O3 C40 H44B 109.5 . .
H44A C40 H44B 108.0 . .
O3 C41 C42 107.5(3) . .
O3 C41 H41A 110.2 . .
C42 C41 H41A 110.2 . .
O3 C41 H41B 110.2 . .
C42 C41 H41B 110.2 . .
H41A C41 H41B 108.5 . .
C41 C42 C43 103.7(3) . .
C41 C42 H42A 111.0 . .
C43 C42 H42A 111.0 . .
C41 C42 H42B 111.0 . .
C43 C42 H42B 111.0 . .
H42A C42 H42B 109.0 . .
C40 C43 C42 107.4(4) . .
C40 C43 H43A 110.2 . .
C42 C43 H43A 110.2 . .
C40 C43 H43B 110.2 . .
C42 C43 H43B 110.2 . .
H43A C43 H43B 108.5 . .
O4 C44 C47 101.0(4) . .
O4 C44 H48A 111.6 . .
C47 C44 H48A 111.6 . .
O4 C44 H48B 111.6 . .
C47 C44 H48B 111.6 . .
H48A C44 H48B 109.4 . .
C46 C45 O4 109.2(5) . .
C46 C45 H45A 109.8 . .
O4 C45 H45A 109.8 . .
C46 C45 H45B 109.8 . .
O4 C45 H45B 109.8 . .
H45A C45 H45B 108.3 . .
C45 C46 C47 104.3(4) . .
C45 C46 H46A 110.9 . .
C47 C46 H46A 110.9 . .
C45 C46 H46B 110.9 . .
C47 C46 H46B 110.9 . .
H46A C46 H46B 108.9 . .
C46 C47 C44 105.3(4) . .
C46 C47 H47A 110.7 . .
C44 C47 H47A 110.7 . .
C46 C47 H47B 110.7 . .
C44 C47 H47B 110.7 . .
H47A C47 H47B 108.8 . .
O5 C48 C51 105.7(4) . .
O5 C48 H52A 110.6 . .
C51 C48 H52A 110.6 . .
O5 C48 H52B 110.6 . .
C51 C48 H52B 110.6 . .
H52A C48 H52B 108.7 . .
O5 C49 C50 107.9(4) . .
O5 C49 H49A 110.1 . .
C50 C49 H49A 110.1 . .
O5 C49 H49B 110.1 . .
C50 C49 H49B 110.1 . .
H49A C49 H49B 108.4 . .
C51 C50 C49 106.4(5) . .
C51 C50 H50A 110.4 . .
C49 C50 H50A 110.4 . .
C51 C50 H50B 110.4 . .
C49 C50 H50B 110.4 . .
H50A C50 H50B 108.6 . .
C50 C51 C48 108.8(4) . .
C50 C51 H51A 109.9 . .
C48 C51 H51A 109.9 . .
C50 C51 H51B 109.9 . .
C48 C51 H51B 109.9 . .
H51A C51 H51B 108.3 . .
C54 C52 C55 110.2(5) . .
C54 C52 H56A 109.6 . .
C55 C52 H56A 109.6 . .
C54 C52 H56B 109.6 . .
C55 C52 H56B 109.6 . .
H56A C52 H56B 108.1 . .
C54 C53 O6 110.3(5) . .
C54 C53 H53A 109.6 . .
O6 C53 H53A 109.6 . .
C54 C53 H53B 109.6 . .
O6 C53 H53B 109.6 . .
H53A C53 H53B 108.1 . .
C53 C54 C52 110.4(5) . .
C53 C54 H54A 109.6 . .
C52 C54 H54A 109.6 . .
C53 C54 H54B 109.6 . .
C52 C54 H54B 109.6 . .
H54A C54 H54B 108.1 . .
C52 C55 O6 106.1(5) . .
C52 C55 H55A 110.5 . .
O6 C55 H55A 110.5 . .
C52 C55 H55B 110.5 . .
O6 C55 H55B 110.5 . .
H55A C55 H55B 108.7 . .

loop_
_geom_bond_atom_site_label_1
_geom_bond_atom_site_label_2
_geom_bond_distance
_geom_bond_site_symmetry_2
Mg1 O1 1.9847(19) .
Mg1 N1 2.026(2) .
Mg1 N2 2.026(2) .
Mg1 N3 2.120(2) .
Mg1 C31 2.789(3) 2_666
Mg1 C2 2.813(3) .
Mg1 C1 2.821(3) .
Mg1 C31 2.867(3) .
Li1 O4 1.910(6) .
Li1 O2 1.929(6) .
Li1 O3 1.930(6) .
Li1 O5 1.930(6) .
O1 C31 1.289(3) 2_666
O2 C37 1.430(4) .
O2 C36 1.434(4) .
O3 C41 1.413(4) .
O3 C40 1.432(4) .
O4 C44 1.437(5) .
O4 C45 1.445(4) .
O5 C49 1.409(5) .
O5 C48 1.442(5) .
O6 C55 1.478(6) .
O6 C53 1.511(9) .
N1 C1 1.395(3) .
N1 C7 1.420(4) .
N2 C2 1.395(3) .
N2 C19 1.423(3) .
N3 C31 1.302(3) .
N3 C32 1.490(3) .
C1 C6 1.396(4) .
C1 C2 1.441(4) .
C2 C3 1.404(4) .
C3 C4 1.396(4) .
C3 H3 0.9500 .
C4 C5 1.373(4) .
C4 H4 0.9500 .
C5 C6 1.401(4) .
C5 H5 0.9500 .
C6 H6 0.9500 .
C7 C8 1.411(4) .
C7 C12 1.415(4) .
C8 C9 1.398(4) .
C8 C16 1.519(4) .
C9 C10 1.380(5) .
C9 H9 0.9500 .
C10 C11 1.379(5) .
C10 H10 0.9500 .
C11 C12 1.391(4) .
C11 H11 0.9500 .
C12 C13 1.520(4) .
C13 C14 1.531(4) .
C13 C15 1.536(4) .
C13 H13 1.0000 .
C14 H14A 0.9800 .
C14 H14B 0.9800 .
C14 H14C 0.9800 .
C15 H15A 0.9800 .
C15 H15B 0.9800 .
C15 H15C 0.9800 .
C16 C18 1.528(5) .
C16 C17 1.533(5) .
C16 H16 1.0000 .
C17 H17A 0.9800 .
C17 H17B 0.9800 .
C17 H17C 0.9800 .
C18 H18A 0.9800 .
C18 H18B 0.9800 .
C18 H18C 0.9800 .
C19 C24 1.411(4) .
C19 C20 1.420(4) .
C20 C21 1.387(4) .
C20 C25 1.514(4) .
C21 C22 1.377(4) .
C21 H21 0.9500 .
C22 C23 1.390(4) .
C22 H22 0.9500 .
C23 C24 1.396(4) .
C23 H23 0.9500 .
C24 C28 1.520(4) .
C25 C26 1.530(4) .
C25 C27 1.531(4) .
C25 H25 1.0000 .
C26 H26A 0.9800 .
C26 H26B 0.9800 .
C26 H26C 0.9800 .
C27 H27A 0.9800 .
C27 H27B 0.9800 .
C27 H27C 0.9800 .
C28 C29 1.523(4) .
C28 C30 1.533(4) .
C28 H28 1.0000 .
C29 H29A 0.9800 .
C29 H29B 0.9800 .
C29 H29C 0.9800 .
C30 H30A 0.9800 .
C30 H30B 0.9800 .
C30 H30C 0.9800 .
C31 O1 1.289(3) 2_666
C31 C31 1.537(5) 2_666
C31 Mg1 2.789(3) 2_666
C32 C35 1.528(4) .
C32 C33 1.528(4) .
C32 C34 1.529(4) .
C33 H33A 0.9800 .
C33 H33B 0.9800 .
C33 H33C 0.9800 .
C34 H34A 0.9800 .
C34 H34B 0.9800 .
C34 H34C 0.9800 .
C35 H35A 0.9800 .
C35 H35B 0.9800 .
C35 H35C 0.9800 .
C36 C39 1.492(6) .
C36 H40A 0.9900 .
C36 H40B 0.9900 .
C37 C38 1.517(5) .
C37 H37A 0.9900 .
C37 H37B 0.9900 .
C38 C39 1.504(6) .
C38 H38A 0.9900 .
C38 H38B 0.9900 .
C39 H39A 0.9900 .
C39 H39B 0.9900 .
C40 C43 1.331(6) .
C40 H44A 0.9900 .
C40 H44B 0.9900 .
C41 C42 1.488(5) .
C41 H41A 0.9900 .
C41 H41B 0.9900 .
C42 C43 1.502(6) .
C42 H42A 0.9900 .
C42 H42B 0.9900 .
C43 H43A 0.9900 .
C43 H43B 0.9900 .
C44 C47 1.567(8) .
C44 H48A 0.9900 .
C44 H48B 0.9900 .
C45 C46 1.434(7) .
C45 H45A 0.9900 .
C45 H45B 0.9900 .
C46 C47 1.448(9) .
C46 H46A 0.9900 .
C46 H46B 0.9900 .
C47 H47A 0.9900 .
C47 H47B 0.9900 .
C48 C51 1.450(7) .
C48 H52A 0.9900 .
C48 H52B 0.9900 .
C49 C50 1.437(7) .
C49 H49A 0.9900 .
C49 H49B 0.9900 .
C50 C51 1.424(9) .
C50 H50A 0.9900 .
C50 H50B 0.9900 .
C51 H51A 0.9900 .
C51 H51B 0.9900 .
C52 C54 1.355(7) .
C52 C55 1.458(7) .
C52 H56A 0.9900 .
C52 H56B 0.9900 .
C53 C54 1.344(9) .
C53 H53A 0.9900 .
C53 H53B 0.9900 .
C54 H54A 0.9900 .
C54 H54B 0.9900 .
C55 H55A 0.9900 .
C55 H55B 0.9900 .
